data_4507952
loop_
_publ_author_name
'Geng, Na'
'Chen, Jia-Mei'
'Li, Zi-Jian'
'Jiang, Long'
'Lu, Tong-Bu'

_publ_section_title
;
 Approach of Cocrystallization to Improve the Solubility and
 Photostability of Tranilast
;
_journal_issue 8
_journal_name_full 'Crystal Growth &amp; Design'
_journal_page_first 3546
_journal_paper_doi 10.1021/cg400518w
_journal_volume 13
_journal_year 2013
_chemical_formula_sum 'C22 H22 N4 O6'
_chemical_formula_weight 438.44
_chemical_name_systematic
; 
 ? 
;
_space_group_IT_number 14
_symmetry_cell_setting monoclinic
_symmetry_space_group_name_Hall '-P 2ybc'
_symmetry_space_group_name_H-M 'P 1 21/c 1'
_atom_sites_solution_hydrogens geom
_atom_sites_solution_primary direct
_atom_sites_solution_secondary difmap
_audit_creation_method SHELXL-97
_cell_angle_alpha 90.00
_cell_angle_beta 94.142(7)
_cell_angle_gamma 90.00
_cell_formula_units_Z 4
_cell_length_a 5.4481(5)
_cell_length_b 21.0571(12)
_cell_length_c 17.8991(13)
_cell_measurement_reflns_used 1888
_cell_measurement_temperature 150(2)
_cell_measurement_theta_max 65.0118
_cell_measurement_theta_min 3.2428
_cell_volume 2048.0(3)
_computing_cell_refinement
;
CrysAlisPro, Agilent Technologies,
Version 1.171.35.19 (release 27-10-2011 CrysAlis171 .NET)
(compiled Oct 27 2011,15:02:11)
;
_computing_data_collection
;
CrysAlisPro, Agilent Technologies,
Version 1.171.35.19 (release 27-10-2011 CrysAlis171 .NET)
(compiled Oct 27 2011,15:02:11)
;
_computing_data_reduction
;
CrysAlisPro, Agilent Technologies,
Version 1.171.35.19 (release 27-10-2011 CrysAlis171 .NET)
(compiled Oct 27 2011,15:02:11)
;
_computing_molecular_graphics 'Bruker SHELXTL'
_computing_publication_material 'Bruker SHELXTL'
_computing_structure_refinement 'SHELXL-97 (Sheldrick, 1997)'
_computing_structure_solution 'SHELXS-97 (Sheldrick, 1990)'
_diffrn_ambient_temperature 150(2)
_diffrn_detector_area_resol_mean 10.5058
_diffrn_measured_fraction_theta_full 0.975
_diffrn_measured_fraction_theta_max 0.975
_diffrn_measurement_device_type 'Xcalibur, Atlas, Gemini ultra'
_diffrn_measurement_method 'omega scans'
_diffrn_radiation_monochromator mirror
_diffrn_radiation_source 'Enhance Ultra (Cu) X-ray Source'
_diffrn_radiation_type CuK\a
_diffrn_radiation_wavelength 1.54178
_diffrn_reflns_av_R_equivalents 0.0396
_diffrn_reflns_av_sigmaI/netI 0.1568
_diffrn_reflns_limit_h_max 3
_diffrn_reflns_limit_h_min -6
_diffrn_reflns_limit_k_max 24
_diffrn_reflns_limit_k_min -19
_diffrn_reflns_limit_l_max 20
_diffrn_reflns_limit_l_min -19
_diffrn_reflns_number 7121
_diffrn_reflns_theta_full 65.11
_diffrn_reflns_theta_max 65.11
_diffrn_reflns_theta_min 3.25
_exptl_absorpt_coefficient_mu 0.880
_exptl_absorpt_correction_T_max 0.9573
_exptl_absorpt_correction_T_min 0.9171
_exptl_absorpt_correction_type multi-scan
_exptl_absorpt_process_details
;
CrysAlisPro, Agilent Technologies,
Version 1.171.35.19 (release 27-10-2011 CrysAlis171 .NET)
(compiled Oct 27 2011,15:02:11)
Empirical absorption correction using spherical harmonics,
 implemented in SCALE3 ABSPACK scaling algorithm.
;
_exptl_crystal_colour colorless
_exptl_crystal_density_diffrn 1.422
_exptl_crystal_density_method 'not measured'
_exptl_crystal_description needle
_exptl_crystal_F_000 920
_exptl_crystal_size_max 0.10
_exptl_crystal_size_mid 0.05
_exptl_crystal_size_min 0.05
_refine_diff_density_max 0.363
_refine_diff_density_min -0.423
_refine_diff_density_rms 0.053
_refine_ls_extinction_coef 0
_refine_ls_extinction_expression Fc^*^=kFc[1+0.001xFc^2^\l^3^/sin(2\q)]^-1/4^
_refine_ls_extinction_method SHELXL
_refine_ls_goodness_of_fit_ref 1.014
_refine_ls_hydrogen_treatment constr
_refine_ls_matrix_type full
_refine_ls_number_parameters 359
_refine_ls_number_reflns 3414
_refine_ls_number_restraints 23
_refine_ls_restrained_S_all 1.216
_refine_ls_R_factor_all 0.0880
_refine_ls_R_factor_gt 0.0614
_refine_ls_shift/su_max 0.000
_refine_ls_shift/su_mean 0.000
_refine_ls_structure_factor_coef Fsqd
_refine_ls_weighting_details 'calc w=1/[\s^2^(Fo^2^)+(0.0924P)^2^+0.9242P] where P=(Fo^2^+2Fc^2^)/3'
_refine_ls_weighting_scheme calc
_refine_ls_wR_factor_gt 0.1550
_refine_ls_wR_factor_ref 0.1822
_reflns_number_gt 2406
_reflns_number_total 3414
_reflns_threshold_expression >2sigma(I)
_cod_data_source_file cg400518w_si_004.cif
_cod_data_source_block exp_2165
_cod_depositor_comments
;
The following automatic conversions were performed:

'_symmetry_cell_setting' value 'Monoclinic' changed to 'monoclinic'
according to /home/saulius/struct/CIF-dictionaries/cif_core.dic
dictionary named 'cif_core.dic' version 2.4.2 from 2011-04-26.

Automatic conversion script
Id: cif_fix_values 1891 2012-01-12 08:04:46Z andrius 
;
_cod_original_sg_symbol_H-M P2(1)/c
_cod_database_code 4507952

loop_
_symmetry_equiv_pos_as_xyz
'x, y, z'
'-x, y+1/2, -z+1/2'
'-x, -y, -z'
'x, -y-1/2, z-1/2'

loop_
_atom_site_label
_atom_site_type_symbol
_atom_site_fract_x
_atom_site_fract_y
_atom_site_fract_z
_atom_site_U_iso_or_equiv
_atom_site_adp_type
_atom_site_occupancy
_atom_site_symmetry_multiplicity
_atom_site_calc_flag
_atom_site_refinement_flags
_atom_site_disorder_assembly
_atom_site_disorder_group
O4 O 1.4356(18) 0.3644(4) 0.0463(6) 0.0415(16) Uani 0.504(10) 1 d PDU A 1
C17 C 1.3641(19) 0.4288(4) 0.0600(5) 0.0406(18) Uani 0.504(10) 1 d PDU A 1
H17A H 1.1862 0.4333 0.0489 0.061 Uiso 0.504(10) 1 calc PR A 1
H17B H 1.4509 0.4575 0.0278 0.061 Uiso 0.504(10) 1 calc PR A 1
H17C H 1.4065 0.4395 0.1126 0.061 Uiso 0.504(10) 1 calc PR A 1
O6 O 0.9729(14) 0.5217(3) 0.1127(5) 0.058(2) Uani 0.504(10) 1 d PDU A 1
N4 N 0.5238(17) 0.6944(5) 0.1746(6) 0.037(2) Uani 0.504(10) 1 d PDU A 1
H4B H 0.4895 0.7353 0.1736 0.044 Uiso 0.504(10) 1 calc PR A 1
H4C H 0.4291 0.6679 0.1973 0.044 Uiso 0.504(10) 1 calc PR A 1
N2 N 1.0925(9) 0.6186(3) 0.0715(4) 0.051(2) Uani 0.504(10) 1 d PGDU A 1
H2A H 1.2135 0.6011 0.0487 0.061 Uiso 0.504(10) 1 calc PR A 1
C19 C 0.9317(11) 0.5806(3) 0.1086(4) 0.051(3) Uani 0.504(10) 1 d PGDU A 1
N3 N 0.7406(11) 0.6083(3) 0.1446(4) 0.050(2) Uani 0.504(10) 1 d PGDU A 1
H3B H 0.6388 0.5843 0.1681 0.060 Uiso 0.504(10) 1 calc PR A 1
C20 C 0.7104(11) 0.6738(3) 0.1433(4) 0.034(2) Uani 0.504(10) 1 d PGDU A 1
C21 C 0.8712(12) 0.7117(2) 0.1061(4) 0.045(2) Uani 0.504(10) 1 d PGDU A 1
H21A H 0.8505 0.7565 0.1053 0.054 Uiso 0.504(10) 1 calc PR A 1
C22 C 1.0623(9) 0.6841(3) 0.0702(4) 0.043(2) Uani 0.504(10) 1 d PGDU A 1
H22A H 1.1722 0.7100 0.0448 0.052 Uiso 0.504(10) 1 calc PR A 1
O4' O 1.4891(18) 0.3626(4) 0.0563(6) 0.0431(17) Uani 0.496(10) 1 d PDU A 2
C17' C 1.491(2) 0.4290(4) 0.0738(5) 0.0422(19) Uani 0.496(10) 1 d PDU A 2
H17D H 1.3255 0.4465 0.0637 0.063 Uiso 0.496(10) 1 calc PR A 2
H17E H 1.6058 0.4510 0.0429 0.063 Uiso 0.496(10) 1 calc PR A 2
H17F H 1.5441 0.4349 0.1269 0.063 Uiso 0.496(10) 1 calc PR A 2
O6' O 0.8951(12) 0.5026(3) 0.0822(4) 0.0423(17) Uani 0.496(10) 1 d PDU A 2
N4' N 0.6106(18) 0.6901(6) 0.1683(6) 0.040(3) Uani 0.496(10) 1 d PDU A 2
H4'A H 0.5066 0.6667 0.1918 0.048 Uiso 0.496(10) 1 calc PR A 2
H4'B H 0.6058 0.7317 0.1718 0.048 Uiso 0.496(10) 1 calc PR A 2
N2' N 1.0665(9) 0.5933(3) 0.0385(4) 0.0411(18) Uani 0.496(10) 1 d PGDU A 2
H2'A H 1.1600 0.5712 0.0100 0.049 Uiso 0.496(10) 1 calc PR A 2
C19' C 0.9053(10) 0.5623(2) 0.0829(4) 0.038(2) Uani 0.496(10) 1 d PGDU A 2
N3' N 0.7575(9) 0.5972(2) 0.1280(3) 0.0268(17) Uani 0.496(10) 1 d PGDU A 2
H3'A H 0.6555 0.5776 0.1561 0.032 Uiso 0.496(10) 1 calc PR A 2
C20' C 0.7709(10) 0.6631(2) 0.1285(3) 0.0254(19) Uani 0.496(10) 1 d PGDU A 2
C21' C 0.9321(11) 0.6941(2) 0.0840(3) 0.033(2) Uani 0.496(10) 1 d PGDU A 2
H21B H 0.9412 0.7392 0.0843 0.039 Uiso 0.496(10) 1 calc PR A 2
C22' C 1.0798(9) 0.6592(3) 0.0390(3) 0.040(2) Uani 0.496(10) 1 d PGDU A 2
H22B H 1.1900 0.6804 0.0086 0.049 Uiso 0.496(10) 1 calc PR A 2
C1 C 0.1902(7) 0.51915(15) 0.31090(19) 0.0391(8) Uani 1 1 d . . .
C2 C 0.2590(7) 0.45557(16) 0.32903(19) 0.0396(8) Uani 1 1 d . . .
C3 C 0.1346(7) 0.42277(17) 0.3830(2) 0.0453(9) Uani 1 1 d . . .
H3A H 0.1815 0.3806 0.3962 0.054 Uiso 1 1 calc R . .
C4 C -0.0551(8) 0.45145(17) 0.4170(2) 0.0483(10) Uani 1 1 d . . .
H4A H -0.1380 0.4287 0.4534 0.058 Uiso 1 1 calc R . .
C5 C -0.1274(8) 0.51321(18) 0.3988(2) 0.0494(10) Uani 1 1 d . . .
H5A H -0.2599 0.5325 0.4221 0.059 Uiso 1 1 calc R . .
C6 C -0.0034(7) 0.54575(16) 0.3467(2) 0.0446(9) Uani 1 1 d . . .
H6A H -0.0519 0.5881 0.3346 0.054 Uiso 1 1 calc R . .
C7 C 0.3167(7) 0.55999(16) 0.2559(2) 0.0424(9) Uani 1 1 d . . .
C8 C 0.5480(7) 0.36955(16) 0.2948(2) 0.0429(9) Uani 1 1 d . . .
C9 C 0.7480(7) 0.36140(17) 0.2441(2) 0.0454(9) Uani 1 1 d . . .
H9A H 0.8085 0.3979 0.2202 0.054 Uiso 1 1 calc R . .
C10 C 0.8473(8) 0.30515(17) 0.2303(2) 0.0461(9) Uani 1 1 d . . .
H10A H 0.7866 0.2701 0.2569 0.055 Uiso 1 1 calc R . .
C11 C 1.0371(7) 0.29069(16) 0.1798(2) 0.0417(9) Uani 1 1 d . . .
C12 C 1.1558(7) 0.33736(16) 0.1396(2) 0.0440(9) Uani 1 1 d . A .
H12A H 1.1122 0.3807 0.1451 0.053 Uiso 1 1 calc R . .
C13 C 1.3342(7) 0.32133(16) 0.09246(19) 0.0422(8) Uani 1 1 d DU . .
C14 C 1.3976(7) 0.25667(16) 0.0832(2) 0.0416(9) Uani 1 1 d . A .
C15 C 1.2816(7) 0.21067(16) 0.1226(2) 0.0456(9) Uani 1 1 d . . .
H15A H 1.3239 0.1673 0.1170 0.055 Uiso 1 1 calc R A .
C16 C 1.1039(7) 0.22751(17) 0.1703(2) 0.0456(9) Uani 1 1 d . A .
H16A H 1.0257 0.1953 0.1972 0.055 Uiso 1 1 calc R . .
C18 C 1.6447(8) 0.18048(17) 0.0248(3) 0.0538(10) Uani 1 1 d . A .
H18A H 1.7712 0.1782 -0.0113 0.081 Uiso 1 1 calc R . .
H18B H 1.5010 0.1556 0.0063 0.081 Uiso 1 1 calc R . .
H18C H 1.7105 0.1633 0.0731 0.081 Uiso 1 1 calc R . .
N1 N 0.4512(6) 0.42874(14) 0.29183(17) 0.0433(8) Uani 1 1 d . . .
H1A H 0.5210 0.4548 0.2613 0.052 Uiso 1 1 calc R . .
O1 O 0.4804(5) 0.53470(12) 0.21830(15) 0.0501(7) Uani 1 1 d . . .
O2 O 0.2562(6) 0.61728(12) 0.24952(18) 0.0612(8) Uani 1 1 d . . .
O3 O 0.4774(6) 0.32635(12) 0.33505(14) 0.0543(7) Uani 1 1 d . . .
O5 O 1.5737(5) 0.24522(11) 0.03416(16) 0.0479(7) Uani 1 1 d . . .

loop_
_atom_site_aniso_label
_atom_site_aniso_U_11
_atom_site_aniso_U_22
_atom_site_aniso_U_33
_atom_site_aniso_U_23
_atom_site_aniso_U_13
_atom_site_aniso_U_12
O4 0.055(3) 0.023(2) 0.046(3) 0.004(2) -0.004(3) 0.004(2)
C17 0.049(4) 0.025(3) 0.048(3) 0.002(3) 0.006(3) 0.003(3)
O6 0.055(4) 0.041(3) 0.079(4) -0.019(3) 0.009(3) 0.004(3)
N4 0.039(5) 0.019(3) 0.053(4) -0.001(3) 0.016(4) -0.004(4)
N2 0.044(3) 0.051(4) 0.060(4) -0.009(3) 0.021(3) 0.000(3)
C19 0.060(5) 0.039(4) 0.054(4) -0.003(4) 0.004(4) -0.006(4)
N3 0.053(4) 0.038(4) 0.061(4) -0.006(3) 0.006(3) 0.000(3)
C20 0.024(4) 0.039(4) 0.043(4) 0.006(3) 0.018(3) 0.001(3)
C21 0.048(4) 0.041(4) 0.046(4) -0.002(3) 0.005(3) -0.002(3)
C22 0.039(4) 0.047(4) 0.047(4) 0.006(3) 0.019(3) -0.006(4)
O4' 0.056(3) 0.024(2) 0.048(3) 0.003(2) -0.005(3) 0.003(2)
C17' 0.049(4) 0.027(3) 0.050(3) 0.004(3) -0.001(3) 0.001(3)
O6' 0.050(3) 0.032(3) 0.046(3) -0.002(2) 0.012(2) 0.005(2)
N4' 0.034(5) 0.035(4) 0.054(4) 0.007(3) 0.022(4) -0.003(4)
N2' 0.049(3) 0.033(3) 0.042(3) -0.008(3) 0.012(3) 0.001(3)
C19' 0.038(4) 0.025(4) 0.052(4) 0.005(3) 0.013(3) 0.009(3)
N3' 0.024(3) 0.024(3) 0.035(3) 0.006(2) 0.019(2) 0.005(2)
C20' 0.028(4) 0.018(3) 0.031(3) -0.006(3) 0.006(3) 0.001(3)
C21' 0.035(4) 0.028(4) 0.037(4) 0.005(3) 0.011(3) -0.008(3)
C22' 0.047(4) 0.033(4) 0.042(4) -0.003(3) 0.006(3) 0.002(3)
C1 0.054(2) 0.0232(17) 0.0399(17) -0.0021(14) 0.0010(16) -0.0030(15)
C2 0.051(2) 0.0250(17) 0.0425(18) -0.0072(14) 0.0000(16) -0.0022(15)
C3 0.064(2) 0.0260(18) 0.046(2) 0.0012(15) 0.0014(18) -0.0024(16)
C4 0.069(3) 0.0295(19) 0.047(2) -0.0009(16) 0.0103(19) -0.0070(18)
C5 0.065(2) 0.033(2) 0.051(2) -0.0048(17) 0.0153(19) -0.0025(18)
C6 0.060(2) 0.0217(17) 0.053(2) -0.0018(15) 0.0091(18) 0.0008(16)
C7 0.058(2) 0.0245(18) 0.0450(19) -0.0015(15) 0.0037(18) 0.0031(16)
C8 0.060(2) 0.0229(17) 0.0446(19) -0.0048(15) -0.0071(17) 0.0010(16)
C9 0.051(2) 0.0268(18) 0.057(2) -0.0011(16) -0.0053(18) 0.0016(15)
C10 0.065(3) 0.0284(19) 0.0438(19) -0.0014(15) -0.0057(18) 0.0038(17)
C11 0.057(2) 0.0241(17) 0.0430(19) -0.0025(14) -0.0053(17) 0.0022(15)
C12 0.064(2) 0.0224(17) 0.0443(19) -0.0031(15) -0.0087(18) 0.0039(16)
C13 0.058(2) 0.0238(15) 0.0440(17) 0.0013(13) -0.0039(16) -0.0027(14)
C14 0.047(2) 0.0265(18) 0.050(2) -0.0033(15) -0.0013(17) 0.0006(15)
C15 0.054(2) 0.0200(17) 0.062(2) 0.0005(16) 0.0042(19) 0.0012(15)
C16 0.057(2) 0.0253(18) 0.055(2) -0.0004(16) 0.0040(19) 0.0005(16)
C18 0.063(3) 0.0253(19) 0.075(3) -0.0057(18) 0.016(2) 0.0040(17)
N1 0.0518(18) 0.0243(15) 0.0538(18) 0.0019(13) 0.0044(15) 0.0011(13)
O1 0.0638(17) 0.0268(13) 0.0619(16) 0.0048(12) 0.0180(13) 0.0050(12)
O2 0.088(2) 0.0237(14) 0.0758(19) 0.0081(13) 0.0302(16) 0.0099(13)
O3 0.091(2) 0.0224(13) 0.0503(14) 0.0016(11) 0.0109(14) 0.0081(13)
O5 0.0558(16) 0.0217(12) 0.0672(17) 0.0016(11) 0.0115(13) 0.0006(11)

loop_
_atom_type_symbol
_atom_type_description
_atom_type_scat_dispersion_real
_atom_type_scat_dispersion_imag
_atom_type_scat_source
C C 0.0181 0.0091 'International Tables Vol C Tables 4.2.6.8 and 6.1.1.4'
H H 0.0000 0.0000 'International Tables Vol C Tables 4.2.6.8 and 6.1.1.4'
O O 0.0492 0.0322 'International Tables Vol C Tables 4.2.6.8 and 6.1.1.4'
N N 0.0311 0.0180 'International Tables Vol C Tables 4.2.6.8 and 6.1.1.4'

loop_
_geom_angle_atom_site_label_1
_geom_angle_atom_site_label_2
_geom_angle_atom_site_label_3
_geom_angle
C13 O4 C17 113.3(8)
C20 N4 H4B 120.0
C20 N4 H4C 120.0
H4B N4 H4C 120.0
C19 N2 C22 120.0
C19 N2 H2A 120.0
C22 N2 H2A 120.0
O6 C19 N3 121.4(5)
O6 C19 N2 118.5(5)
N3 C19 N2 120.0
C19 N3 C20 120.0
C19 N3 H3B 120.0
C20 N3 H3B 120.0
N4 C20 C21 124.5(7)
N4 C20 N3 115.4(7)
C21 C20 N3 120.0
C20 C21 C22 120.0
C20 C21 H21A 120.0
C22 C21 H21A 120.0
C21 C22 N2 120.0
C21 C22 H22A 120.0
N2 C22 H22A 120.0
C13 O4' C17' 120.0(8)
O4' C17' H17D 109.5
O4' C17' H17E 109.5
H17D C17' H17E 109.5
O4' C17' H17F 109.5
H17D C17' H17F 109.5
H17E C17' H17F 109.5
C20' N4' H4'A 120.0
C20' N4' H4'B 120.0
H4'A N4' H4'B 120.0
C19' N2' C22' 120.0
C19' N2' H2'A 120.0
C22' N2' H2'A 120.0
O6' C19' N2' 119.5(4)
O6' C19' N3' 120.5(4)
N2' C19' N3' 120.0
C20' N3' C19' 120.0
C20' N3' H3'A 120.0
C19' N3' H3'A 120.0
N4' C20' N3' 113.8(6)
N4' C20' C21' 126.0(6)
N3' C20' C21' 120.0
C22' C21' C20' 120.0
C22' C21' H21B 120.0
C20' C21' H21B 120.0
C21' C22' N2' 120.0
C21' C22' H22B 120.0
N2' C22' H22B 120.0
C6 C1 C2 118.1(3)
C6 C1 C7 117.9(3)
C2 C1 C7 124.0(3)
N1 C2 C3 123.0(3)
N1 C2 C1 117.8(3)
C3 C2 C1 119.3(3)
C4 C3 C2 120.3(3)
C4 C3 H3A 119.9
C2 C3 H3A 119.9
C3 C4 C5 121.1(4)
C3 C4 H4A 119.4
C5 C4 H4A 119.4
C6 C5 C4 118.7(4)
C6 C5 H5A 120.7
C4 C5 H5A 120.7
C5 C6 C1 122.6(3)
C5 C6 H6A 118.7
C1 C6 H6A 118.7
O2 C7 O1 123.0(3)
O2 C7 C1 118.5(3)
O1 C7 C1 118.5(3)
O3 C8 N1 124.3(4)
O3 C8 C9 123.1(3)
N1 C8 C9 112.6(3)
C10 C9 C8 122.9(4)
C10 C9 H9A 118.5
C8 C9 H9A 118.5
C9 C10 C11 128.1(4)
C9 C10 H10A 115.9
C11 C10 H10A 115.9
C16 C11 C12 118.2(4)
C16 C11 C10 118.7(3)
C12 C11 C10 123.2(3)
C13 C12 C11 121.0(3)
C13 C12 H12A 119.5
C11 C12 H12A 119.5
O4 C13 C12 122.8(5)
O4 C13 O4' 13.7(8)
C12 C13 O4' 127.4(5)
O4 C13 C14 117.0(5)
C12 C13 C14 119.8(3)
O4' C13 C14 112.5(5)
O5 C14 C15 125.0(3)
O5 C14 C13 115.6(3)
C15 C14 C13 119.4(3)
C14 C15 C16 120.2(3)
C14 C15 H15A 119.9
C16 C15 H15A 119.9
C15 C16 C11 121.4(4)
C15 C16 H16A 119.3
C11 C16 H16A 119.3
O5 C18 H18A 109.5
O5 C18 H18B 109.5
H18A C18 H18B 109.5
O5 C18 H18C 109.5
H18A C18 H18C 109.5
H18B C18 H18C 109.5
C8 N1 C2 131.0(3)
C8 N1 H1A 114.5
C2 N1 H1A 114.5
C14 O5 C18 116.8(3)

loop_
_geom_bond_atom_site_label_1
_geom_bond_atom_site_label_2
_geom_bond_distance
O4 C13 1.370(8)
O4 C17 1.436(9)
C17 H17A 0.9800
C17 H17B 0.9800
C17 H17C 0.9800
O6 C19 1.262(8)
N4 C20 1.272(10)
N4 H4B 0.8800
N4 H4C 0.8800
N2 C19 1.3900
N2 C22 1.3900
N2 H2A 0.8800
C19 N3 1.3900
N3 C20 1.3900
N3 H3B 0.8800
C20 C21 1.3900
C21 C22 1.3900
C21 H21A 0.9500
C22 H22A 0.9500
O4' C13 1.402(9)
O4' C17' 1.432(9)
C17' H17D 0.9800
C17' H17E 0.9800
C17' H17F 0.9800
O6' C19' 1.257(7)
N4' C20' 1.297(10)
N4' H4'A 0.8800
N4' H4'B 0.8800
N2' C19' 1.3900
N2' C22' 1.3900
N2' H2'A 0.8800
C19' N3' 1.3900
N3' C20' 1.3900
N3' H3'A 0.8800
C20' C21' 1.3900
C21' C22' 1.3900
C21' H21B 0.9500
C22' H22B 0.9500
C1 C6 1.390(5)
C1 C2 1.422(5)
C1 C7 1.511(5)
C2 N1 1.400(5)
C2 C3 1.401(5)
C3 C4 1.376(6)
C3 H3A 0.9500
C4 C5 1.390(6)
C4 H4A 0.9500
C5 C6 1.375(5)
C5 H5A 0.9500
C6 H6A 0.9500
C7 O2 1.254(4)
C7 O1 1.272(5)
C8 O3 1.239(5)
C8 N1 1.353(5)
C8 C9 1.478(6)
C9 C10 1.332(5)
C9 H9A 0.9500
C10 C11 1.454(6)
C10 H10A 0.9500
C11 C16 1.393(5)
C11 C12 1.403(5)
C12 C13 1.374(6)
C12 H12A 0.9500
C13 C14 1.417(5)
C14 O5 1.368(5)
C14 C15 1.378(5)
C15 C16 1.383(6)
C15 H15A 0.9500
C16 H16A 0.9500
C18 O5 1.430(4)
C18 H18A 0.9800
C18 H18B 0.9800
C18 H18C 0.9800
N1 H1A 0.8800

loop_
_geom_hbond_atom_site_label_D
_geom_hbond_atom_site_label_H
_geom_hbond_atom_site_label_A
_geom_hbond_distance_DH
_geom_hbond_distance_HA
_geom_hbond_distance_DA
_geom_hbond_angle_DHA
_geom_hbond_site_symmetry_A
N1 H1A O1 0.88 1.86 2.601(4) 141.2 .
N3 H3B O1 0.88 1.66 2.534(5) 172.3 .
N4 H4C O2 0.88 1.74 2.617(11) 174.9 .
N4 H4B O3 0.88 1.93 2.783(11) 161.8 2_655

loop_
_geom_torsion_atom_site_label_1
_geom_torsion_atom_site_label_2
_geom_torsion_atom_site_label_3
_geom_torsion_atom_site_label_4
_geom_torsion
C22 N2 C19 O6 -175.7(6)
C22 N2 C19 N3 0.0
O6 C19 N3 C20 175.6(6)
N2 C19 N3 C20 0.0
C19 N3 C20 N4 176.8(7)
C19 N3 C20 C21 0.0
N4 C20 C21 C22 -176.5(8)
N3 C20 C21 C22 0.0
C20 C21 C22 N2 0.0
C19 N2 C22 C21 0.0
C22' N2' C19' O6' -179.8(6)
C22' N2' C19' N3' 0.0
O6' C19' N3' C20' 179.8(6)
N2' C19' N3' C20' 0.0
C19' N3' C20' N4' 175.0(7)
C19' N3' C20' C21' 0.0
N4' C20' C21' C22' -174.3(8)
N3' C20' C21' C22' 0.0
C20' C21' C22' N2' 0.0
C19' N2' C22' C21' 0.0
C6 C1 C2 N1 178.9(3)
C7 C1 C2 N1 -2.0(5)
C6 C1 C2 C3 -1.5(5)
C7 C1 C2 C3 177.7(3)
N1 C2 C3 C4 -179.2(3)
C1 C2 C3 C4 1.2(5)
C2 C3 C4 C5 -0.1(6)
C3 C4 C5 C6 -0.8(6)
C4 C5 C6 C1 0.5(6)
C2 C1 C6 C5 0.6(5)
C7 C1 C6 C5 -178.6(3)
C6 C1 C7 O2 5.9(5)
C2 C1 C7 O2 -173.2(3)
C6 C1 C7 O1 -174.3(3)
C2 C1 C7 O1 6.5(5)
O3 C8 C9 C10 8.8(6)
N1 C8 C9 C10 -170.8(3)
C8 C9 C10 C11 177.5(3)
C9 C10 C11 C16 -176.0(4)
C9 C10 C11 C12 3.6(6)
C16 C11 C12 C13 -0.4(5)
C10 C11 C12 C13 180.0(3)
C17 O4 C13 C12 8.6(10)
C17 O4 C13 O4' -105(4)
C17 O4 C13 C14 -179.3(6)
C11 C12 C13 O4 172.8(6)
C11 C12 C13 O4' -171.3(6)
C11 C12 C13 C14 0.9(5)
C17' O4' C13 O4 83(3)
C17' O4' C13 C12 7.6(12)
C17' O4' C13 C14 -165.2(7)
O4 C13 C14 O5 6.5(7)
C12 C13 C14 O5 178.9(3)
O4' C13 C14 O5 -7.8(6)
O4 C13 C14 C15 -173.3(6)
C12 C13 C14 C15 -1.0(5)
O4' C13 C14 C15 172.4(6)
O5 C14 C15 C16 -179.4(3)
C13 C14 C15 C16 0.4(5)
C14 C15 C16 C11 0.1(6)
C12 C11 C16 C15 -0.2(5)
C10 C11 C16 C15 179.5(3)
O3 C8 N1 C2 -1.0(6)
C9 C8 N1 C2 178.6(3)
C3 C2 N1 C8 3.7(6)
C1 C2 N1 C8 -176.7(3)
C15 C14 O5 C18 -1.4(5)
C13 C14 O5 C18 178.8(3)
